data_4300051
loop_
_publ_author_name
'Fran\,coise Arnaud-Neu'
'Saowarux Fuangswasdi'
'Beatrice Maubert'
'Jane Nelson'
'Vickie McKee'

_publ_section_title
;
Binding Properties of Octaaminocryptands
;
_journal_name_full 'Inorganic Chemistry'
_journal_page_first 573
_journal_page_last 579
_journal_paper_doi 10.1021/ic9905704
_journal_volume 39
_journal_year 2000
_chemical_formula_sum 'C36 H54 N8'
_chemical_formula_weight 598.87
_space_group_IT_number 2
_symmetry_cell_setting triclinic
_symmetry_space_group_name_Hall '-P 1'
_symmetry_space_group_name_H-M 'P -1'
_atom_sites_solution_hydrogens geom
_atom_sites_solution_primary direct
_atom_sites_solution_secondary difmap
_audit_creation_method SHELXL-97
_cell_angle_alpha 90.730(10)
_cell_angle_beta 90.940(10)
_cell_angle_gamma 90.746(7)
_cell_formula_units_Z 4
_cell_length_a 9.5170(10)
_cell_length_b 15.584(2)
_cell_length_c 23.617(4)
_cell_measurement_temperature 153(2)
_cell_volume 3501.6(8)
_computing_cell_refinement XSCANS
_computing_data_collection XSCANS
_computing_data_reduction XSCANS
_computing_structure_refinement 'SHELXL-97 (Sheldrick, 1997)'
_computing_structure_solution 'SHELXS-97 (Sheldrick, 1990)'
_diffrn_ambient_temperature 153(2)
_diffrn_measured_fraction_theta_full 0.999
_diffrn_measured_fraction_theta_max 0.999
_diffrn_radiation_monochromator graphite
_diffrn_radiation_source 'fine-focus sealed tube'
_diffrn_radiation_type MoK\a
_diffrn_radiation_wavelength 0.71073
_diffrn_reflns_av_R_equivalents 0.0414
_diffrn_reflns_av_sigmaI/netI 0.0516
_diffrn_reflns_limit_h_max 10
_diffrn_reflns_limit_h_min -1
_diffrn_reflns_limit_k_max 17
_diffrn_reflns_limit_k_min -17
_diffrn_reflns_limit_l_max 27
_diffrn_reflns_limit_l_min -27
_diffrn_reflns_number 11887
_diffrn_reflns_theta_full 24.00
_diffrn_reflns_theta_max 24.00
_diffrn_reflns_theta_min 2.14
_diffrn_standards_decay_% 0
_diffrn_standards_interval_count 97
_diffrn_standards_number 3
_exptl_absorpt_coefficient_mu 0.069
_exptl_absorpt_correction_type none
_exptl_crystal_colour colourless
_exptl_crystal_density_diffrn 1.136
_exptl_crystal_density_method 'not measured'
_exptl_crystal_description block
_exptl_crystal_F_000 1304
_exptl_crystal_size_max 0.80
_exptl_crystal_size_mid 0.63
_exptl_crystal_size_min 0.45
_refine_diff_density_max 0.172
_refine_diff_density_min -0.174
_refine_diff_density_rms 0.037
_refine_ls_extinction_method none
_refine_ls_goodness_of_fit_ref 1.013
_refine_ls_hydrogen_treatment mixed
_refine_ls_matrix_type full
_refine_ls_number_parameters 829
_refine_ls_number_reflns 10970
_refine_ls_number_restraints 0
_refine_ls_restrained_S_all 1.013
_refine_ls_R_factor_all 0.0965
_refine_ls_R_factor_gt 0.0506
_refine_ls_shift/su_max 0.000
_refine_ls_shift/su_mean 0.000
_refine_ls_structure_factor_coef Fsqd
_refine_ls_weighting_details 'calc w=1/[\s^2^(Fo^2^)+(0.0485P)^2^+0.6970P] where P=(Fo^2^+2Fc^2^)/3'
_refine_ls_weighting_scheme calc
_refine_ls_wR_factor_gt 0.0997
_refine_ls_wR_factor_ref 0.1169
_reflns_number_gt 7038
_reflns_number_total 10970
_reflns_threshold_expression >2sigma(I)
_cod_database_code 4300051

loop_
_symmetry_equiv_pos_as_xyz
'x, y, z'
'-x, -y, -z'

loop_
_atom_site_label
_atom_site_type_symbol
_atom_site_fract_x
_atom_site_fract_y
_atom_site_fract_z
_atom_site_U_iso_or_equiv
_atom_site_adp_type
_atom_site_occupancy
_atom_site_symmetry_multiplicity
_atom_site_calc_flag
_atom_site_refinement_flags
_atom_site_disorder_assembly
_atom_site_disorder_group
N1 N 0.51364(19) 0.30388(12) 0.50314(8) 0.0322(5) Uani 1 1 d . . .
C1A C 0.4060(2) 0.32007(15) 0.54580(9) 0.0335(6) Uani 1 1 d . . .
H1A1 H 0.4509 0.3462 0.5801 0.040 Uiso 1 1 calc R . .
H1A2 H 0.3618 0.2650 0.5567 0.040 Uiso 1 1 calc R . .
C2A C 0.2942(2) 0.37938(14) 0.52315(9) 0.0331(6) Uani 1 1 d . . .
H2A1 H 0.2334 0.3983 0.5544 0.040 Uiso 1 1 calc R . .
H2A2 H 0.3391 0.4309 0.5068 0.040 Uiso 1 1 calc R . .
N11A N 0.2094(2) 0.33424(13) 0.47964(8) 0.0354(5) Uani 1 1 d . . .
C3A C 0.1103(3) 0.38948(16) 0.45122(10) 0.0434(7) Uani 1 1 d . . .
H3A1 H 0.1600 0.4420 0.4388 0.052 Uiso 1 1 calc R . .
H3A2 H 0.0373 0.4070 0.4783 0.052 Uiso 1 1 calc R . .
C4A C 0.0408(2) 0.34583(16) 0.40056(10) 0.0354(6) Uani 1 1 d . . .
C5A C 0.0098(3) 0.25828(16) 0.39968(10) 0.0399(6) Uani 1 1 d . . .
H5A H 0.0335 0.2243 0.4315 0.048 Uiso 1 1 calc R . .
C6A C -0.0554(3) 0.22056(16) 0.35283(10) 0.0431(6) Uani 1 1 d . . .
H6A H -0.0755 0.1607 0.3526 0.052 Uiso 1 1 calc R . .
C7A C -0.0917(2) 0.26875(16) 0.30615(10) 0.0379(6) Uani 1 1 d . . .
H7A H -0.1371 0.2420 0.2743 0.046 Uiso 1 1 calc R . .
C8A C -0.0620(2) 0.35617(16) 0.30585(10) 0.0351(6) Uani 1 1 d . . .
C9A C 0.0044(2) 0.39326(16) 0.35339(10) 0.0375(6) Uani 1 1 d . . .
H9A H 0.0254 0.4530 0.3535 0.045 Uiso 1 1 calc R . .
C10A C -0.1015(3) 0.41282(16) 0.25693(10) 0.0423(6) Uani 1 1 d . . .
H10A H -0.1857 0.4459 0.2671 0.051 Uiso 1 1 calc R . .
H10B H -0.0238 0.4543 0.2507 0.051 Uiso 1 1 calc R . .
N12A N -0.1304(2) 0.36613(14) 0.20486(8) 0.0422(5) Uani 1 1 d . . .
C11A C -0.1744(3) 0.42169(17) 0.15854(10) 0.0446(7) Uani 1 1 d . . .
H11G H -0.1167 0.4750 0.1592 0.054 Uiso 1 1 calc R . .
H11H H -0.2740 0.4375 0.1631 0.054 Uiso 1 1 calc R . .
C12A C -0.1566(3) 0.37469(17) 0.10272(10) 0.0430(7) Uani 1 1 d . . .
H12G H -0.2029 0.3175 0.1044 0.052 Uiso 1 1 calc R . .
H12H H -0.2027 0.4073 0.0720 0.052 Uiso 1 1 calc R . .
N2 N -0.0073(2) 0.36429(12) 0.09009(8) 0.0358(5) Uani 1 1 d . . .
C1B C 0.5685(3) 0.21609(15) 0.50513(10) 0.0390(6) Uani 1 1 d . . .
H1B1 H 0.5704 0.1963 0.5448 0.047 Uiso 1 1 calc R . .
H1B2 H 0.6660 0.2159 0.4911 0.047 Uiso 1 1 calc R . .
C2B C 0.4785(3) 0.15548(16) 0.46941(10) 0.0401(6) Uani 1 1 d . . .
H2B1 H 0.5099 0.0957 0.4747 0.048 Uiso 1 1 calc R . .
H2B2 H 0.3793 0.1591 0.4810 0.048 Uiso 1 1 calc R . .
N11B N 0.4910(2) 0.17894(14) 0.41015(8) 0.0411(5) Uani 1 1 d . . .
C3B C 0.3864(3) 0.14204(16) 0.37302(10) 0.0404(6) Uani 1 1 d . . .
H3B1 H 0.2925 0.1582 0.3867 0.048 Uiso 1 1 calc R . .
H3B2 H 0.3926 0.0787 0.3745 0.048 Uiso 1 1 calc R . .
C4B C 0.3998(2) 0.16954(14) 0.31264(10) 0.0339(6) Uani 1 1 d . . .
C5B C 0.5226(3) 0.20705(15) 0.29259(10) 0.0375(6) Uani 1 1 d . . .
H5B H 0.6014 0.2152 0.3174 0.045 Uiso 1 1 calc R . .
C6B C 0.5308(3) 0.23252(15) 0.23681(10) 0.0384(6) Uani 1 1 d . . .
H6B H 0.6145 0.2591 0.2238 0.046 Uiso 1 1 calc R . .
C7B C 0.4183(3) 0.21952(15) 0.19981(10) 0.0374(6) Uani 1 1 d . . .
H7B H 0.4252 0.2368 0.1615 0.045 Uiso 1 1 calc R . .
C8B C 0.2946(3) 0.18113(15) 0.21851(10) 0.0361(6) Uani 1 1 d . . .
C9B C 0.2872(3) 0.15744(15) 0.27477(10) 0.0372(6) Uani 1 1 d . . .
H9B H 0.2026 0.1321 0.2879 0.045 Uiso 1 1 calc R . .
C10B C 0.1713(3) 0.16300(17) 0.17916(11) 0.0481(7) Uani 1 1 d . . .
H10C H 0.1785 0.1038 0.1639 0.058 Uiso 1 1 calc R . .
H10D H 0.0836 0.1662 0.2010 0.058 Uiso 1 1 calc R . .
N12B N 0.1622(2) 0.22134(13) 0.13264(8) 0.0377(5) Uani 1 1 d . . .
C11B C 0.0342(2) 0.20951(15) 0.09832(10) 0.0374(6) Uani 1 1 d . . .
H11I H -0.0484 0.2062 0.1232 0.045 Uiso 1 1 calc R . .
H11J H 0.0389 0.1552 0.0762 0.045 Uiso 1 1 calc R . .
C12B C 0.0193(3) 0.28443(15) 0.05858(10) 0.0378(6) Uani 1 1 d . . .
H12I H 0.1065 0.2911 0.0367 0.045 Uiso 1 1 calc R . .
H12J H -0.0593 0.2727 0.0315 0.045 Uiso 1 1 calc R . .
C1C C 0.6247(2) 0.37037(15) 0.50389(9) 0.0344(6) Uani 1 1 d . . .
H1C1 H 0.7046 0.3513 0.5277 0.041 Uiso 1 1 calc R . .
H1C2 H 0.5880 0.4238 0.5209 0.041 Uiso 1 1 calc R . .
C2C C 0.6755(2) 0.38845(16) 0.44490(10) 0.0376(6) Uani 1 1 d . . .
H2C1 H 0.7589 0.4271 0.4470 0.045 Uiso 1 1 calc R . .
H2C2 H 0.7030 0.3342 0.4261 0.045 Uiso 1 1 calc R . .
N11C N 0.5632(2) 0.42868(13) 0.41221(8) 0.0356(5) Uani 1 1 d . . .
C3C C 0.5982(3) 0.44143(17) 0.35334(10) 0.0420(6) Uani 1 1 d . . .
H3C1 H 0.6279 0.3861 0.3367 0.050 Uiso 1 1 calc R . .
H3C2 H 0.6786 0.4822 0.3515 0.050 Uiso 1 1 calc R . .
C4C C 0.4772(2) 0.47554(15) 0.31860(10) 0.0340(6) Uani 1 1 d . . .
C5C C 0.3734(2) 0.52576(15) 0.34258(10) 0.0360(6) Uani 1 1 d . . .
H5C H 0.3762 0.5377 0.3821 0.043 Uiso 1 1 calc R . .
C6C C 0.2661(3) 0.55842(15) 0.30931(11) 0.0406(6) Uani 1 1 d . . .
H6C H 0.1962 0.5930 0.3260 0.049 Uiso 1 1 calc R . .
C7C C 0.2606(3) 0.54079(15) 0.25186(10) 0.0380(6) Uani 1 1 d . . .
H7C H 0.1865 0.5633 0.2293 0.046 Uiso 1 1 calc R . .
C8C C 0.3623(3) 0.49047(15) 0.22665(10) 0.0370(6) Uani 1 1 d . . .
C9C C 0.4698(3) 0.45888(15) 0.26073(10) 0.0390(6) Uani 1 1 d . . .
H9C H 0.5403 0.4248 0.2439 0.047 Uiso 1 1 calc R . .
C10C C 0.3585(3) 0.47140(18) 0.16402(10) 0.0490(7) Uani 1 1 d . . .
H10E H 0.4158 0.5150 0.1444 0.059 Uiso 1 1 calc R . .
H10F H 0.4007 0.4146 0.1569 0.059 Uiso 1 1 calc R . .
N12C N 0.2182(2) 0.47135(14) 0.14092(9) 0.0439(6) Uani 1 1 d . . .
C11C C 0.2071(3) 0.45200(17) 0.08053(10) 0.0442(7) Uani 1 1 d . . .
H11K H 0.2598 0.3992 0.0718 0.053 Uiso 1 1 calc R . .
H11L H 0.2487 0.4997 0.0589 0.053 Uiso 1 1 calc R . .
C12C C 0.0542(3) 0.43947(16) 0.06342(10) 0.0432(7) Uani 1 1 d . . .
H12K H 0.0010 0.4910 0.0745 0.052 Uiso 1 1 calc R . .
H12L H 0.0465 0.4327 0.0217 0.052 Uiso 1 1 calc R . .
N3 N 0.01603(19) 0.86715(12) 0.41050(7) 0.0333(5) Uani 1 1 d . . .
C1D C -0.0904(2) 0.89205(16) 0.45194(9) 0.0367(6) Uani 1 1 d . . .
H1D1 H -0.0443 0.9248 0.4835 0.044 Uiso 1 1 calc R . .
H1D2 H -0.1339 0.8398 0.4678 0.044 Uiso 1 1 calc R . .
C2D C -0.2037(3) 0.94648(16) 0.42499(10) 0.0414(6) Uani 1 1 d . . .
H2D1 H -0.2682 0.9675 0.4544 0.050 Uiso 1 1 calc R . .
H2D2 H -0.1603 0.9968 0.4066 0.050 Uiso 1 1 calc R . .
N11D N -0.2815(2) 0.89471(14) 0.38315(9) 0.0410(5) Uani 1 1 d . . .
C3D C -0.3817(3) 0.94154(17) 0.34895(11) 0.0510(7) Uani 1 1 d . . .
H3D1 H -0.3329 0.9902 0.3308 0.061 Uiso 1 1 calc R . .
H3D2 H -0.4549 0.9653 0.3737 0.061 Uiso 1 1 calc R . .
C4D C -0.4505(2) 0.88543(17) 0.30384(10) 0.0403(6) Uani 1 1 d . . .
C5D C -0.4735(3) 0.79813(18) 0.31291(11) 0.0474(7) Uani 1 1 d . . .
H5D H -0.4441 0.7736 0.3477 0.057 Uiso 1 1 calc R . .
C6D C -0.5385(3) 0.74704(19) 0.27183(11) 0.0522(7) Uani 1 1 d . . .
H6D H -0.5530 0.6876 0.2784 0.063 Uiso 1 1 calc R . .
C7D C -0.5826(3) 0.78181(18) 0.22118(11) 0.0464(7) Uani 1 1 d . . .
H7D H -0.6280 0.7462 0.1933 0.056 Uiso 1 1 calc R . .
C8D C -0.5612(2) 0.86832(17) 0.21076(10) 0.0400(6) Uani 1 1 d . . .
C9D C -0.4954(2) 0.91907(17) 0.25245(11) 0.0415(6) Uani 1 1 d . . .
H9D H -0.4808 0.9784 0.2456 0.050 Uiso 1 1 calc R . .
C10D C -0.6090(3) 0.90768(18) 0.15579(10) 0.0477(7) Uani 1 1 d . . .
H10G H -0.6964 0.9398 0.1623 0.057 Uiso 1 1 calc R . .
H10H H -0.5364 0.9491 0.1434 0.057 Uiso 1 1 calc R . .
N12D N -0.6347(2) 0.84488(15) 0.11100(9) 0.0458(6) Uani 1 1 d . . .
C11D C -0.6849(3) 0.88196(18) 0.05795(10) 0.0470(7) Uani 1 1 d . . .
H11M H -0.6308 0.9351 0.0502 0.056 Uiso 1 1 calc R . .
H11N H -0.7851 0.8971 0.0613 0.056 Uiso 1 1 calc R . .
C12D C -0.6680(3) 0.81855(18) 0.00989(11) 0.0483(7) Uani 1 1 d . . .
H12M H -0.7131 0.7633 0.0198 0.058 Uiso 1 1 calc R . .
H12N H -0.7157 0.8403 -0.0245 0.058 Uiso 1 1 calc R . .
N4 N -0.5191(2) 0.80470(13) -0.00188(8) 0.0387(5) Uani 1 1 d . . .
C1E C 0.0706(3) 0.78045(15) 0.41976(10) 0.0374(6) Uani 1 1 d . . .
H1E1 H 0.0746 0.7690 0.4609 0.045 Uiso 1 1 calc R . .
H1E2 H 0.1672 0.7770 0.4051 0.045 Uiso 1 1 calc R . .
C2E C -0.0213(3) 0.71329(15) 0.39040(10) 0.0380(6) Uani 1 1 d . . .
H2E1 H 0.0076 0.6555 0.4026 0.046 Uiso 1 1 calc R . .
H2E2 H -0.1203 0.7214 0.4013 0.046 Uiso 1 1 calc R . .
N11E N -0.0096(2) 0.71954(13) 0.32909(8) 0.0375(5) Uani 1 1 d . . .
C3E C -0.1119(3) 0.66792(16) 0.29777(10) 0.0426(6) Uani 1 1 d . . .
H3E1 H -0.2073 0.6851 0.3091 0.051 Uiso 1 1 calc R . .
H3E2 H -0.1000 0.6070 0.3080 0.051 Uiso 1 1 calc R . .
C4E C -0.1001(3) 0.67615(15) 0.23454(10) 0.0361(6) Uani 1 1 d . . .
C5E C 0.0231(3) 0.70370(15) 0.20941(10) 0.0377(6) Uani 1 1 d . . .
H5E H 0.1019 0.7203 0.2324 0.045 Uiso 1 1 calc R . .
C6E C 0.0319(3) 0.70710(16) 0.15083(10) 0.0432(6) Uani 1 1 d . . .
H6E H 0.1168 0.7257 0.1340 0.052 Uiso 1 1 calc R . .
C7E C -0.0821(3) 0.68359(16) 0.11695(11) 0.0448(7) Uani 1 1 d . . .
H7E H -0.0752 0.6861 0.0769 0.054 Uiso 1 1 calc R . .
C8E C -0.2068(3) 0.65637(15) 0.14097(11) 0.0419(6) Uani 1 1 d . . .
C9E C -0.2143(3) 0.65351(15) 0.19982(11) 0.0422(6) Uani 1 1 d . . .
H9E H -0.2997 0.6356 0.2166 0.051 Uiso 1 1 calc R . .
C10E C -0.3327(3) 0.62795(18) 0.10545(11) 0.0559(8) Uani 1 1 d . . .
H10I H -0.3250 0.5660 0.0965 0.067 Uiso 1 1 calc R . .
H10J H -0.4189 0.6361 0.1277 0.067 Uiso 1 1 calc R . .
N12E N -0.3453(2) 0.67461(14) 0.05331(9) 0.0463(6) Uani 1 1 d . . .
C11E C -0.4731(3) 0.65351(17) 0.02076(11) 0.0490(7) Uani 1 1 d . . .
H11O H -0.5552 0.6541 0.0460 0.059 Uiso 1 1 calc R . .
H11P H -0.4659 0.5953 0.0039 0.059 Uiso 1 1 calc R . .
C12E C -0.4922(3) 0.71892(16) -0.02564(10) 0.0453(7) Uani 1 1 d . . .
H12O H -0.4066 0.7212 -0.0488 0.054 Uiso 1 1 calc R . .
H12P H -0.5720 0.7009 -0.0507 0.054 Uiso 1 1 calc R . .
C1F C 0.1273(2) 0.93191(16) 0.40400(10) 0.0378(6) Uani 1 1 d . . .
H1F1 H 0.2071 0.9192 0.4298 0.045 Uiso 1 1 calc R . .
H1F2 H 0.0912 0.9892 0.4143 0.045 Uiso 1 1 calc R . .
C2F C 0.1774(2) 0.93255(16) 0.34343(10) 0.0382(6) Uani 1 1 d . . .
H2F1 H 0.2606 0.9710 0.3404 0.046 Uiso 1 1 calc R . .
H2F2 H 0.2048 0.8740 0.3316 0.046 Uiso 1 1 calc R . .
N11F N 0.0640(2) 0.96263(14) 0.30667(8) 0.0375(5) Uani 1 1 d . . .
C3F C 0.0900(3) 0.94836(16) 0.24729(10) 0.0393(6) Uani 1 1 d . . .
H3F1 H 0.1068 0.8865 0.2406 0.047 Uiso 1 1 calc R . .
H3F2 H 0.1764 0.9802 0.2370 0.047 Uiso 1 1 calc R . .
C4F C -0.0292(2) 0.97604(14) 0.20955(10) 0.0326(6) Uani 1 1 d . . .
C5F C -0.1268(3) 1.03622(15) 0.22726(10) 0.0369(6) Uani 1 1 d . . .
H5F H -0.1215 1.0590 0.2648 0.044 Uiso 1 1 calc R . .
C6F C -0.2314(3) 1.06291(16) 0.19038(10) 0.0407(6) Uani 1 1 d . . .
H6F H -0.2977 1.1038 0.2028 0.049 Uiso 1 1 calc R . .
C7F C -0.2403(3) 1.03071(15) 0.13570(10) 0.0391(6) Uani 1 1 d . . .
H7F H -0.3118 1.0502 0.1106 0.047 Uiso 1 1 calc R . .
C8F C -0.1455(2) 0.97000(15) 0.11708(10) 0.0352(6) Uani 1 1 d . . .
C9F C -0.0417(2) 0.94304(15) 0.15450(10) 0.0349(6) Uani 1 1 d . . .
H9F H 0.0227 0.9009 0.1423 0.042 Uiso 1 1 calc R . .
C10F C -0.1521(3) 0.93463(18) 0.05710(10) 0.0457(7) Uani 1 1 d . . .
H10K H -0.0952 0.9718 0.0325 0.055 Uiso 1 1 calc R . .
H10L H -0.1110 0.8766 0.0564 0.055 Uiso 1 1 calc R . .
N12F N -0.2952(2) 0.92973(14) 0.03502(8) 0.0376(5) Uani 1 1 d . . .
C11F C -0.3052(2) 0.88847(16) -0.02075(10) 0.0383(6) Uani 1 1 d . . .
H11Q H -0.2551 0.8332 -0.0202 0.046 Uiso 1 1 calc R . .
H11R H -0.2607 0.9256 -0.0492 0.046 Uiso 1 1 calc R . .
C12F C -0.4585(2) 0.87291(16) -0.03660(10) 0.0383(6) Uani 1 1 d . . .
H12Q H -0.5115 0.9265 -0.0309 0.046 Uiso 1 1 calc R . .
H12R H -0.4667 0.8563 -0.0771 0.046 Uiso 1 1 calc R . .
H11A H 0.268(3) 0.3164(16) 0.4534(10) 0.050 Uiso 1 1 d . . .
H11B H 0.485(3) 0.2354(17) 0.4082(10) 0.050 Uiso 1 1 d . . .
H11C H 0.486(3) 0.3948(16) 0.4120(10) 0.050 Uiso 1 1 d . . .
H11D H -0.219(3) 0.8703(16) 0.3605(10) 0.050 Uiso 1 1 d . . .
H11E H -0.018(3) 0.7718(17) 0.3207(11) 0.050 Uiso 1 1 d . . .
H11F H -0.012(3) 0.9310(16) 0.3152(10) 0.050 Uiso 1 1 d . . .
H12A H -0.045(3) 0.3423(16) 0.1944(10) 0.050 Uiso 1 1 d . . .
H12B H 0.159(3) 0.2743(17) 0.1471(10) 0.050 Uiso 1 1 d . . .
H12C H 0.167(3) 0.4319(16) 0.1589(10) 0.050 Uiso 1 1 d . . .
H12D H -0.552(3) 0.8211(16) 0.1037(10) 0.050 Uiso 1 1 d . . .
H12E H -0.349(3) 0.7295(17) 0.0623(10) 0.050 Uiso 1 1 d . . .
H12F H -0.345(3) 0.8985(16) 0.0584(10) 0.050 Uiso 1 1 d . . .

loop_
_atom_site_aniso_label
_atom_site_aniso_U_11
_atom_site_aniso_U_22
_atom_site_aniso_U_33
_atom_site_aniso_U_23
_atom_site_aniso_U_13
_atom_site_aniso_U_12
N1 0.0312(11) 0.0329(11) 0.0322(11) 0.0019(9) -0.0063(9) 0.0003(9)
C1A 0.0332(14) 0.0376(14) 0.0296(13) 0.0033(11) -0.0053(11) -0.0040(11)
C2A 0.0336(14) 0.0357(14) 0.0301(13) 0.0020(11) -0.0019(11) -0.0027(11)
N11A 0.0320(12) 0.0405(12) 0.0337(12) 0.0015(9) -0.0052(9) 0.0047(10)
C3A 0.0408(16) 0.0455(16) 0.0436(15) 0.0011(12) -0.0099(12) 0.0046(13)
C4A 0.0282(14) 0.0415(15) 0.0365(14) 0.0016(11) -0.0038(11) 0.0046(11)
C5A 0.0408(16) 0.0439(16) 0.0352(14) 0.0069(12) -0.0024(12) 0.0024(12)
C6A 0.0496(17) 0.0362(15) 0.0430(16) 0.0028(12) -0.0072(13) -0.0032(12)
C7A 0.0349(15) 0.0462(16) 0.0325(14) -0.0011(12) -0.0048(11) 0.0010(12)
C8A 0.0248(13) 0.0473(16) 0.0332(14) 0.0029(11) -0.0003(11) 0.0026(11)
C9A 0.0325(14) 0.0393(15) 0.0406(15) 0.0030(12) -0.0023(12) 0.0010(11)
C10A 0.0421(16) 0.0504(16) 0.0346(14) 0.0051(12) -0.0018(12) 0.0040(13)
N12A 0.0474(14) 0.0466(14) 0.0325(12) 0.0014(10) -0.0049(10) 0.0088(11)
C11A 0.0441(16) 0.0535(17) 0.0365(15) 0.0043(12) -0.0049(12) 0.0136(13)
C12A 0.0386(16) 0.0568(17) 0.0334(14) 0.0050(12) -0.0113(12) 0.0089(13)
N2 0.0368(12) 0.0405(12) 0.0300(11) 0.0029(9) -0.0058(9) 0.0016(10)
C1B 0.0409(15) 0.0401(15) 0.0357(14) 0.0038(11) -0.0107(12) 0.0061(12)
C2B 0.0448(16) 0.0378(15) 0.0376(15) 0.0030(11) -0.0051(12) 0.0017(12)
N11B 0.0460(14) 0.0417(12) 0.0351(12) -0.0011(10) -0.0051(10) -0.0079(11)
C3B 0.0419(16) 0.0417(15) 0.0374(14) -0.0004(12) -0.0041(12) 0.0033(12)
C4B 0.0346(14) 0.0293(13) 0.0378(14) -0.0032(11) -0.0011(12) 0.0043(11)
C5B 0.0344(15) 0.0371(14) 0.0409(15) -0.0082(12) -0.0005(12) 0.0037(12)
C6B 0.0335(14) 0.0407(15) 0.0411(15) -0.0059(12) 0.0060(12) -0.0014(12)
C7B 0.0409(16) 0.0367(14) 0.0346(14) -0.0022(11) 0.0036(12) 0.0018(12)
C8B 0.0389(15) 0.0339(14) 0.0356(14) 0.0004(11) -0.0008(12) 0.0007(11)
C9B 0.0352(15) 0.0369(14) 0.0397(15) 0.0037(11) 0.0016(12) 0.0007(11)
C10B 0.0474(17) 0.0536(17) 0.0431(16) 0.0113(13) -0.0077(13) -0.0117(14)
N12B 0.0385(13) 0.0369(12) 0.0374(12) 0.0032(10) -0.0050(10) -0.0025(10)
C11B 0.0342(14) 0.0428(15) 0.0350(14) -0.0009(11) -0.0016(11) -0.0026(12)
C12B 0.0372(15) 0.0446(15) 0.0312(13) -0.0009(11) -0.0061(11) -0.0028(12)
C1C 0.0312(14) 0.0379(14) 0.0339(14) 0.0010(11) -0.0066(11) 0.0015(11)
C2C 0.0309(14) 0.0414(15) 0.0406(15) 0.0021(12) -0.0032(11) 0.0056(11)
N11C 0.0286(12) 0.0461(13) 0.0322(11) 0.0058(10) 0.0018(9) 0.0026(10)
C3C 0.0412(16) 0.0488(16) 0.0363(15) -0.0014(12) 0.0021(12) 0.0062(13)
C4C 0.0333(14) 0.0360(14) 0.0329(14) -0.0001(11) 0.0013(11) 0.0031(11)
C5C 0.0373(15) 0.0354(14) 0.0352(14) -0.0040(11) 0.0005(12) -0.0010(12)
C6C 0.0353(15) 0.0368(15) 0.0497(17) -0.0061(12) 0.0003(13) 0.0040(12)
C7C 0.0380(15) 0.0313(14) 0.0445(16) 0.0035(12) -0.0084(12) -0.0020(12)
C8C 0.0404(15) 0.0344(14) 0.0358(14) 0.0008(11) -0.0039(12) -0.0032(12)
C9C 0.0398(15) 0.0387(15) 0.0387(15) -0.0032(12) 0.0046(12) 0.0025(12)
C10C 0.0498(18) 0.0574(18) 0.0395(15) -0.0006(13) -0.0043(13) -0.0052(14)
N12C 0.0445(14) 0.0509(14) 0.0359(13) -0.0001(10) -0.0069(11) -0.0061(11)
C11C 0..0565(18) 0.0435(16) 0.0324(14) 0.0063(12) -0.0027(13) -0.0094(13)
C12C 0.0566(18) 0.0415(15) 0.0314(14) 0.0052(12) -0.0101(13) 0.0039(13)
N3 0.0313(11) 0.0387(12) 0.0297(11) -0.0015(9) -0.0022(9) 0.0017(9)
C1D 0.0361(15) 0.0463(15) 0.0277(13) -0.0037(11) -0.0010(11) 0.0021(12)
C2D 0.0405(16) 0.0466(16) 0.0373(15) -0.0026(12) 0.0047(12) 0.0059(13)
N11D 0.0320(13) 0.0489(14) 0.0423(13) -0.0007(10) -0.0049(10) 0.0106(10)
C3D 0.0489(17) 0.0541(18) 0.0504(17) 0.0055(14) -0.0056(14) 0.0150(14)
C4D 0.0262(14) 0.0543(17) 0.0408(15) 0.0110(13) 0.0010(12) 0.0049(12)
C5D 0.0384(16) 0.0597(19) 0.0444(16) 0.0202(14) -0.0038(13) 0.0009(14)
C6D 0.0472(17) 0.0538(18) 0.0556(18) 0.0218(14) -0.0093(14) -0.0083(14)
C7D 0.0330(15) 0.0583(19) 0.0478(17) 0.0145(14) -0.0044(13) -0.0052(13)
C8D 0.0274(14) 0.0571(18) 0.0361(15) 0.0131(13) 0.0041(11) 0.0036(12)
C9D 0.0296(14) 0.0483(16) 0.0472(16) 0.0122(13) 0.0052(12) 0.0074(12)
C10D 0.0403(16) 0.0627(19) 0.0407(16) 0.0119(14) 0.0043(13) 0.0096(14)
N12D 0..0397(13) 0.0599(16) 0.0382(13) 0.0122(11) -0.0012(11) 0.0067(11)
C11D 0.0323(15) 0.0691(19) 0.0403(15) 0.0151(14) 0.0006(12) 0.0117(13)
C12D 0.0377(16) 0.0651(19) 0.0419(16) 0.0129(14) -0.0123(13) -0.0021(14)
N4 0.0361(12) 0.0452(13) 0.0348(12) 0.0034(10) -0.0077(10) 0.0006(10)
C1E 0.0360(15) 0.0461(16) 0.0300(13) 0.0013(11) -0.0018(11) 0.0068(12)
C2E 0.0399(15) 0.0370(14) 0.0373(15) 0.0023(11) 0.0019(12) 0.0060(12)
N11E 0.0413(13) 0.0367(12) 0.0342(12) -0.0008(10) 0.0000(10) -0.0029(11)
C3E 0.0400(16) 0.0426(16) 0.0451(16) -0.0016(12) -0.0024(13) 0.0010(12)
C4E 0.0406(16) 0.0292(13) 0.0384(14) -0.0004(11) -0.0036(12) 0.0070(11)
C5E 0.0355(15) 0.0331(14) 0.0443(16) -0.0024(11) -0.0023(12) 0.0052(11)
C6E 0.0396(16) 0.0471(16) 0.0430(16) 0.0048(12) 0.0016(13) 0.0066(13)
C7E 0.0546(18) 0.0393(15) 0.0405(15) 0.0038(12) -0.0067(14) 0.0065(13)
C8E 0.0494(17) 0.0348(15) 0.0412(16) 0.0055(12) -0.0111(13) -0.0007(13)
C9E 0.0387(16) 0.0367(15) 0.0512(17) 0.0053(12) -0.0040(13) 0.0003(12)
C10E 0.063(2) 0.0522(18) 0.0520(18) 0.0102(14) -0.0185(15) -0.0097(15)
N12E 0.0521(15) 0.0398(13) 0.0464(14) 0.0072(11) -0.0176(11) -0.0056(12)
C11E 0.0531(18) 0.0442(16) 0.0490(17) 0.0028(13) -0.0147(14) -0.0056(14)
C12E 0.0494(17) 0.0442(16) 0.0415(15) -0.0051(12) -0.0187(13) -0.0025(13)
C1F 0.0330(14) 0.0458(15) 0.0343(14) -0.0022(11) -0.0061(11) -0.0026(12)
C2F 0.0295(14) 0.0470(16) 0.0377(14) -0.0006(12) -0.0036(11) -0.0026(12)
N11F 0.0333(12) 0.0477(14) 0.0315(12) 0.0017(10) -0.0002(10) 0.0011(10)
C3F 0.0404(15) 0.0399(15) 0.0376(15) -0.0015(11) -0.0017(12) 0.0045(12)
C4F 0.0312(14) 0.0307(13) 0.0357(14) 0.0017(11) -0.0011(11) -0.0018(11)
C5F 0.0397(15) 0.0377(15) 0.0332(14) -0.0033(11) 0.0003(12) -0.0010(12)
C6F 0.0370(15) 0.0405(15) 0.0446(16) -0.0014(12) 0.0001(12) 0.0079(12)
C7F 0.0338(15) 0.0425(15) 0.0410(15) 0.0051(12) -0.0031(12) 0.0047(12)
C8F 0.0308(14) 0.0404(15) 0.0343(14) 0.0019(11) 0.0003(11) -0.0023(12)
C9F 0.0323(14) 0.0334(14) 0.0390(14) -0.0014(11) 0.0028(11) 0.0006(11)
C10F 0.0358(16) 0.0627(18) 0.0383(15) -0.0057(13) -0.0009(12) 0.0014(13)
N12F 0.0328(12) 0.0486(14) 0.0312(12) -0.0023(10) -0.0016(9) -0.0009(10)
C11F 0.0384(15) 0.0437(15) 0.0329(14) 0.0011(11) -0.0013(11) 0.0042(12)
C12F 0.0418(16) 0.0440(15) 0.0291(13) -0.0001(11) -0.0050(11) 0.0040(12)

loop_
_atom_type_symbol
_atom_type_description
_atom_type_scat_dispersion_real
_atom_type_scat_dispersion_imag
_atom_type_scat_source
C C 0.0033 0.0016 'International Tables Vol C Tables 4.2.6.8 and 6.1.1.4'
H H 0.0000 0.0000 'International Tables Vol C Tables 4.2.6.8 and 6.1.1.4'
N N 0.0061 0.0033 'International Tables Vol C Tables 4.2.6.8 and 6.1.1.4'

loop_
_geom_angle_atom_site_label_1
_geom_angle_atom_site_label_2
_geom_angle_atom_site_label_3
_geom_angle
_geom_angle_site_symmetry_1
_geom_angle_site_symmetry_3
_geom_angle_publ_flag
C1C N1 C1A 112.39(18) . . ?
C1C N1 C1B 113.27(18) . . ?
C1A N1 C1B 112.92(18) . . ?
C1C N1 N2 104.73(11) . . ?
C1A N1 N2 106.44(11) . . ?
C1B N1 N2 106.30(12) . . ?
N1 C1A C2A 111.01(18) . . ?
N11A C2A C1A 109.52(19) . . ?
C3A N11A C2A 112.95(19) . . ?
N11A C3A C4A 112.1(2) . . ?
C9A C4A C5A 118.2(2) . . ?
C9A C4A C3A 120.0(2) . . ?
C5A C4A C3A 121.8(2) . . ?
C6A C5A C4A 120.3(2) . . ?
C5A C6A C7A 120.9(2) . . ?
C6A C7A C8A 120.0(2) . . ?
C7A C8A C9A 118.4(2) . . ?
C7A C8A C10A 122.8(2) . . ?
C9A C8A C10A 118.8(2) . . ?
C4A C9A C8A 122.2(2) . . ?
N12A C10A C8A 113.6(2) . . ?
C10A N12A C11A 112.9(2) . . ?
N12A C11A C12A 109.2(2) . . ?
N2 C12A C11A 110.9(2) . . ?
C12C N2 C12A 112.8(2) . . ?
C12C N2 C12B 112.65(19) . . ?
C12A N2 C12B 112.34(19) . . ?
C12C N2 N1 106.82(12) . . ?
C12A N2 N1 104.93(12) . . ?
C12B N2 N1 106.59(12) . . ?
N1 C1B C2B 110.88(19) . . ?
N11B C2B C1B 108.8(2) . . ?
C3B N11B C2B 115.0(2) . . ?
N11B C3B C4B 113.6(2) . . ?
C5B C4B C9B 118.1(2) . . ?
C5B C4B C3B 122.0(2) . . ?
C9B C4B C3B 119.9(2) . . ?
C6B C5B C4B 120.5(2) . . ?
C7B C6B C5B 120.5(2) . . ?
C6B C7B C8B 120.2(2) . . ?
C9B C8B C7B 118.5(2) . . ?
C9B C8B C10B 119.5(2) . . ?
C7B C8B C10B 122.0(2) . . ?
C8B C9B C4B 122.1(2) . . ?
N12B C10B C8B 113.5(2) . . ?
C10B N12B C11B 113.16(19) . . ?
N12B C11B C12B 109.13(19) . . ?
N2 C12B C11B 111.03(19) . . ?
N1 C1C C2C 111.39(19) . . ?
N11C C2C C1C 109.34(19) . . ?
C3C N11C C2C 113.21(19) . . ?
N11C C3C C4C 113.0(2) . . ?
C9C C4C C5C 118.3(2) . . ?
C9C C4C C3C 119.8(2) . . ?
C5C C4C C3C 121.9(2) . . ?
C6C C5C C4C 120.6(2) . . ?
C7C C6C C5C 120.1(2) . . ?
C6C C7C C8C 120.7(2) . . ?
C7C C8C C9C 118.3(2) . . ?
C7C C8C C10C 121.3(2) . . ?
C9C C8C C10C 120.4(2) . . ?
C4C C9C C8C 122.0(2) . . ?
N12C C10C C8C 112.2(2) . . ?
C10C N12C C11C 114.9(2) . . ?
N12C C11C C12C 109.7(2) . . ?
N2 C12C C11C 111.51(19) . . ?
C1F N3 C1E 113.06(19) . . ?
C1F N3 C1D 113.34(18) . . ?
C1E N3 C1D 112.97(18) . . ?
C1F N3 N4 106.38(12) . . ?
C1E N3 N4 102.94(12) . . ?
C1D N3 N4 107.19(12) . . ?
N3 C1D C2D 111.37(19) . . ?
N11D C2D C1D 109.0(2) . . ?
C3D N11D C2D 114.9(2) . . ?
N11D C3D C4D 112.0(2) . . ?
C9D C4D C5D 118.0(2) . . ?
C9D C4D C3D 121.3(2) . . ?
C5D C4D C3D 120.7(2) . . ?
C6D C5D C4D 120.6(2) . . ?
C5D C6D C7D 120.4(3) . . ?
C6D C7D C8D 120.4(3) . . ?
C7D C8D C9D 118.6(2) . . ?
C7D C8D C10D 121.3(2) . . ?
C9D C8D C10D 120.1(2) . . ?
C8D C9D C4D 121.9(2) . . ?
N12D C10D C8D 113.2(2) . . ?
C10D N12D C11D 113.7(2) . . ?
N12D C11D C12D 110.0(2) . . ?
N4 C12D C11D 111.1(2) . . ?
C12D N4 C12F 112.41(19) . . ?
C12D N4 C12E 113.0(2) . . ?
C12F N4 C12E 111.9(2) . . ?
C12D N4 N3 104.88(13) . . ?
C12F N4 N3 105.29(12) . . ?
C12E N4 N3 108.84(12) . . ?
N3 C1E C2E 111.14(19) . . ?
N11E C2E C1E 110.5(2) . . ?
C3E N11E C2E 113.9(2) . . ?
N11E C3E C4E 113.3(2) . . ?
C5E C4E C9E 118.5(2) . . ?
C5E C4E C3E 122.0(2) . . ?
C9E C4E C3E 119.4(2) . . ?
C4E C5E C6E 120.4(2) . . ?
C7E C6E C5E 120.3(3) . . ?
C6E C7E C8E 120.4(2) . . ?
C7E C8E C9E 118.6(2) . . ?
C7E C8E C10E 122.1(2) . . ?
C9E C8E C10E 119.2(2) . . ?
C4E C9E C8E 121.7(2) . . ?
N12E C10E C8E 112.7(2) . . ?
C10E N12E C11E 113.5(2) . . ?
N12E C11E C12E 109.1(2) . . ?
N4 C12E C11E 111.3(2) . . ?
N3 C1F C2F 110.38(19) . . ?
N11F C2F C1F 108.9(2) . . ?
C3F N11F C2F 113.0(2) . . ?
N11F C3F C4F 113.1(2) . . ?
C5F C4F C9F 118.3(2) . . ?
C5F C4F C3F 121.9(2) . . ?
C9F C4F C3F 119.8(2) . . ?
C6F C5F C4F 120.2(2) . . ?
C7F C6F C5F 120.6(2) . . ?
C6F C7F C8F 120.5(2) . . ?
C9F C8F C7F 118.5(2) . . ?
C9F C8F C10F 120.1(2) . . ?
C7F C8F C10F 121.4(2) . . ?
C8F C9F C4F 121.9(2) . . ?
N12F C10F C8F 111.9(2) . . ?
C10F N12F C11F 112.74(19) . . ?
N12F C11F C12F 109.4(2) . . ?
N4 C12F C11F 110.62(19) . . ?

loop_
_geom_bond_atom_site_label_1
_geom_bond_atom_site_label_2
_geom_bond_distance
_geom_bond_site_symmetry_2
_geom_bond_publ_flag
N1 C1C 1.470(3) . ?
N1 C1A 1.470(3) . ?
N1 C1B 1.472(3) . ?
N1 N2 10.927(3) . ?
C1A C2A 1.514(3) . ?
C2A N11A 1.463(3) . ?
N11A C3A 1.448(3) . ?
C3A C4A 1.508(3) . ?
C4A C9A 1.386(3) . ?
C4A C5A 1.392(3) . ?
C5A C6A 1.380(3) . ?
C6A C7A 1.384(3) . ?
C7A C8A 1.388(3) . ?
C8A C9A 1.395(3) . ?
C8A C10A 1.509(3) . ?
C10A N12A 1.442(3) . ?
N12A C11A 1.463(3) . ?
C11A C12A 1.513(3) . ?
C12A N2 1.468(3) . ?
N2 C12C 1.458(3) . ?
N2 C12B 1.469(3) . ?
C1B C2B 1.507(3) . ?
C2B N11B 1.457(3) . ?
N11B C3B 1.426(3) . ?
C3B C4B 1.501(3) . ?
C4B C5B 1.393(3) . ?
C4B C9B 1.394(3) . ?
C5B C6B 1.384(3) . ?
C6B C7B 1.382(3) . ?
C7B C8B 1.394(3) . ?
C8B C9B 1.386(3) . ?
C8B C10B 1.507(3) . ?
C10B N12B 1.437(3) . ?
N12B C11B 1.461(3) . ?
C11B C12B 1.514(3) . ?
C1C C2C 1.511(3) . ?
C2C N11C 1.461(3) . ?
N11C C3C 1.450(3) . ?
C3C C4C 1.509(3) . ?
C4C C9C 1.388(3) . ?
C4C C5C 1.392(3) . ?
C5C C6C 1.384(3) . ?
C6C C7C 1.381(3) . ?
C7C C8C 1.390(3) . ?
C8C C9C 1.390(3) . ?
C8C C10C 1.505(3) . ?
C10C N12C 1.433(3) . ?
N12C C11C 1.456(3) . ?
C11C C12C 1.514(3) . ?
N3 C1F 1.465(3) . ?
N3 C1E 1.471(3) . ?
N3 C1D 1.472(3) . ?
N3 N4 10.943(3) . ?
C1D C2D 1.517(3) . ?
C2D N11D 1.455(3) . ?
N11D C3D 1.450(3) . ?
C3D C4D 1.505(3) . ?
C4D C9D 1.391(3) . ?
C4D C5D 1.395(4) . ?
C5D C6D 1.381(4) . ?
C6D C7D 1.381(3) . ?
C7D C8D 1.386(3) . ?
C8D C9D 1.391(3) . ?
C8D C10D 1.509(3) . ?
C10D N12D 1.448(3) . ?
N12D C11D 1.462(3) . ?
C11D C12D 1.507(4) . ?
C12D N4 1.466(3) . ?
N4 C12F 1.469(3) . ?
N4 C12E 1.470(3) . ?
C1E C2E 1.509(3) . ?
C2E N11E 1.458(3) . ?
N11E C3E 1.443(3) . ?
C3E C4E 1.506(3) . ?
C4E C5E 1.388(3) . ?
C4E C9E 1.390(3) . ?
C5E C6E 1.389(3) . ?
C6E C7E 1.380(3) . ?
C7E C8E 1.388(4) . ?
C8E C9E 1.394(3) . ?
C8E C10E 1.510(3) . ?
C10E N12E 1.442(3) . ?
N12E C11E 1.460(3) . ?
C11E C12E 1.516(3) . ?
C1F C2F 1.515(3) . ?
C2F N11F 1.460(3) . ?
N11F C3F 1.443(3) . ?
C3F C4F 1.502(3) . ?
C4F C5F 1.394(3) . ?
C4F C9F 1.395(3) . ?
C5F C6F 1.384(3) . ?
C6F C7F 1.380(3) . ?
C7F C8F 1.388(3) . ?
C8F C9F 1.388(3) . ?
C8F C10F 1.514(3) . ?
C10F N12F 1.451(3) . ?
N12F C11F 1.460(3) . ?
C11F C12F 1.516(3) . ?

loop_
_cod_related_entry_id
_cod_related_entry_database
_cod_related_entry_code
1 ChemSpider 4908400
